data_7242831
loop_
_publ_author_name
'Vulpe, Elena'
'Grosjean, Sylvain'
'Hassan, Zahid'
'Bulach, V\'eronique'
'Hosseini, Mir Wais'
'Br\"ase, Stefan'

_publ_section_title
;
 Halogen-bonded one-dimensional chains of functionalized ditopic
 bipyridines co-crystallized with mono-, di-, and triiodofluorobenzenes
;
_journal_issue 24
_journal_name_full CrystEngComm
_journal_page_first 4247
_journal_page_last 4251
_journal_paper_doi 10.1039/D1CE00494H
_journal_volume 23
_journal_year 2021
_chemical_formula_sum 'C24 H16 F3 I3 N2'
_chemical_formula_weight 770.09
_space_group_IT_number 61
_space_group_name_Hall '-P 2ac 2ab'
_space_group_name_H-M_alt 'P b c a'
_symmetry_cell_setting orthorhombic
_symmetry_space_group_name_H-M 'P b c a'
_atom_sites_solution_hydrogens geom
_atom_sites_solution_primary direct
_atom_sites_solution_secondary difmap
_audit_creation_method SHELXL-97
_audit_update_record
;
2021-04-12 deposited with the CCDC.	2021-05-13 downloaded from the CCDC.
;
_cell_angle_alpha 90.00
_cell_angle_beta 90.00
_cell_angle_gamma 90.00
_cell_formula_units_Z 8
_cell_length_a 7.4200(4)
_cell_length_b 17.8302(10)
_cell_length_c 35.8919(19)
_cell_measurement_reflns_used 6420
_cell_measurement_temperature 173(2)
_cell_measurement_theta_max 29.65
_cell_measurement_theta_min 2.28
_cell_volume 4748.5(4)
_computing_cell_refinement 'Bruker SAINT'
_computing_data_collection 'Bruker APEX2'
_computing_data_reduction 'Bruker SAINT'
_computing_molecular_graphics 'Bruker SHELXTL'
_computing_publication_material 'Bruker SHELXTL'
_computing_structure_refinement 'SHELXL-97 (Sheldrick, 2008)'
_computing_structure_solution 'SHELXS-97 (Sheldrick, 2008)'
_diffrn_ambient_temperature 173(2)
_diffrn_measured_fraction_theta_full 0.982
_diffrn_measured_fraction_theta_max 0.982
_diffrn_measurement_device_type 'Bruker APEX-II CCD'
_diffrn_measurement_method '\f and \w scans'
_diffrn_radiation_monochromator graphite
_diffrn_radiation_source 'fine-focus sealed tube'
_diffrn_radiation_type MoK\a
_diffrn_radiation_wavelength 0.71073
_diffrn_reflns_av_R_equivalents 0.0409
_diffrn_reflns_av_sigmaI/netI 0.0368
_diffrn_reflns_limit_h_max 10
_diffrn_reflns_limit_h_min -8
_diffrn_reflns_limit_k_max 21
_diffrn_reflns_limit_k_min -25
_diffrn_reflns_limit_l_max 50
_diffrn_reflns_limit_l_min -50
_diffrn_reflns_number 29156
_diffrn_reflns_theta_full 30.01
_diffrn_reflns_theta_max 30.01
_diffrn_reflns_theta_min 2.27
_exptl_absorpt_coefficient_mu 3.988
_exptl_absorpt_correction_T_max 0.7959
_exptl_absorpt_correction_T_min 0.6912
_exptl_absorpt_correction_type multi-scan
_exptl_absorpt_process_details sadabs
_exptl_crystal_colour colorless
_exptl_crystal_density_diffrn 2.154
_exptl_crystal_density_meas ?
_exptl_crystal_density_method 'not measured'
_exptl_crystal_description plate
_exptl_crystal_F_000 2880
_exptl_crystal_size_max 0.10
_exptl_crystal_size_mid 0.10
_exptl_crystal_size_min 0.06
_refine_diff_density_max 1.769
_refine_diff_density_min -1.797
_refine_diff_density_rms 0.133
_refine_ls_extinction_method none
_refine_ls_goodness_of_fit_ref 1.009
_refine_ls_hydrogen_treatment constr
_refine_ls_matrix_type full
_refine_ls_number_parameters 291
_refine_ls_number_reflns 6814
_refine_ls_number_restraints 0
_refine_ls_restrained_S_all 1.009
_refine_ls_R_factor_all 0.0507
_refine_ls_R_factor_gt 0.0358
_refine_ls_shift/su_max 0.001
_refine_ls_shift/su_mean 0.000
_refine_ls_structure_factor_coef Fsqd
_refine_ls_weighting_details 'calc w=1/[\s^2^(Fo^2^)+(0.0210P)^2^+16.8515P] where P=(Fo^2^+2Fc^2^)/3'
_refine_ls_weighting_scheme calc
_refine_ls_wR_factor_gt 0.0712
_refine_ls_wR_factor_ref 0.0768
_reflns_number_gt 5450
_reflns_number_total 6814
_reflns_threshold_expression >2sigma(I)
_cod_data_source_file d1ce00494h2.cif
_cod_data_source_block e3423a
_cod_depositor_comments
;
The following automatic conversions were performed:

data item '_symmetry_cell_setting' value 'Orthorhombic' was changed
to 'orthorhombic' in accordance with the
/home/data/users/saulius/crontab/automatic-downloads/rss-feeds/RSC/lib/dictionaries/cif_core.dic
dictionary named 'cif_core.dic' version 2.4.2 last updated on
2011-04-26.

data item '_exptl_crystal_density_meas' value 'none' was changed to
'?' -- the value is perceived as not measured.

Automatic conversion script
Id: cif_fix_values 7556 2019-12-06 15:28:31Z antanas 

 Adding full bibliography for 7242828--7242834.cif.
;
_cod_original_sg_symbol_H-M Pbca
_cod_database_code 7242831

loop_
_symmetry_equiv_pos_as_xyz
'x, y, z'
'-x+1/2, -y, z+1/2'
'-x, y+1/2, -z+1/2'
'x+1/2, -y+1/2, -z'
'-x, -y, -z'
'x-1/2, y, -z-1/2'
'x, -y-1/2, z-1/2'
'-x-1/2, y-1/2, z'

loop_
_atom_site_label
_atom_site_type_symbol
_atom_site_fract_x
_atom_site_fract_y
_atom_site_fract_z
_atom_site_U_iso_or_equiv
_atom_site_adp_type
_atom_site_occupancy
_atom_site_symmetry_multiplicity
_atom_site_calc_flag
_atom_site_refinement_flags
_atom_site_disorder_assembly
_atom_site_disorder_group
N1 N 0.7728(5) 0.7158(2) 0.15195(10) 0.0339(8) Uani 1 1 d . . .
C1 C 0.8916(6) 0.6600(3) 0.15370(11) 0.0328(10) Uani 1 1 d . . .
H1 H 0.9811 0.6616 0.1726 0.039 Uiso 1 1 calc R . .
C2 C 0.8915(6) 0.5991(2) 0.12926(11) 0.0280(9) Uani 1 1 d . . .
H2 H 0.9789 0.5605 0.1317 0.034 Uiso 1 1 calc R . .
C3 C 0.7630(5) 0.5955(2) 0.10141(10) 0.0215(7) Uani 1 1 d . . .
C4 C 0.6407(6) 0.6539(2) 0.09924(12) 0.0308(9) Uani 1 1 d . . .
H4 H 0.5511 0.6543 0.0803 0.037 Uiso 1 1 calc R . .
C5 C 0.6498(7) 0.7118(3) 0.12485(13) 0.0373(11) Uani 1 1 d . . .
H5 H 0.5635 0.7510 0.1231 0.045 Uiso 1 1 calc R . .
C6 C 0.7552(5) 0.5334(2) 0.07368(10) 0.0202(7) Uani 1 1 d . . .
C7 C 0.7565(5) 0.4577(2) 0.08404(10) 0.0202(7) Uani 1 1 d . . .
C8 C 0.7609(6) 0.4318(2) 0.12397(10) 0.0262(8) Uani 1 1 d . . .
H8A H 0.8859 0.4309 0.1328 0.039 Uiso 1 1 calc R . .
H8B H 0.7094 0.3813 0.1257 0.039 Uiso 1 1 calc R . .
H8C H 0.6903 0.4664 0.1394 0.039 Uiso 1 1 calc R . .
C9 C 0.7478(5) 0.4042(2) 0.05561(10) 0.0217(8) Uani 1 1 d . . .
H9 H 0.7471 0.3527 0.0623 0.026 Uiso 1 1 calc R . .
C10 C 0.7401(5) 0.4226(2) 0.01797(10) 0.0202(7) Uani 1 1 d . . .
C11 C 0.7391(5) 0.4989(2) 0.00745(9) 0.0202(7) Uani 1 1 d . . .
C12 C 0.7278(6) 0.5261(2) -0.03225(10) 0.0255(8) Uani 1 1 d . . .
H12A H 0.6737 0.5762 -0.0327 0.038 Uiso 1 1 calc R . .
H12B H 0.6533 0.4915 -0.0468 0.038 Uiso 1 1 calc R . .
H12C H 0.8491 0.5282 -0.0430 0.038 Uiso 1 1 calc R . .
C13 C 0.7439(5) 0.5519(2) 0.03562(10) 0.0201(7) Uani 1 1 d . . .
H13 H 0.7392 0.6034 0.0289 0.024 Uiso 1 1 calc R . .
C14 C 0.7306(5) 0.3598(2) -0.00932(10) 0.0200(7) Uani 1 1 d . . .
C15 C 0.6257(6) 0.2966(2) -0.00206(10) 0.0242(8) Uani 1 1 d . . .
H15 H 0.5527 0.2948 0.0197 0.029 Uiso 1 1 calc R . .
C16 C 0.6278(6) 0.2366(2) -0.02645(11) 0.0270(9) Uani 1 1 d . . .
H16 H 0.5555 0.1942 -0.0207 0.032 Uiso 1 1 calc R . .
N2 N 0.7261(5) 0.23509(19) -0.05765(9) 0.0267(7) Uani 1 1 d . . .
C17 C 0.8248(6) 0.2960(2) -0.06495(11) 0.0264(8) Uani 1 1 d . . .
H17 H 0.8949 0.2964 -0.0871 0.032 Uiso 1 1 calc R . .
C18 C 0.8313(5) 0.3587(2) -0.04219(10) 0.0230(8) Uani 1 1 d . . .
H18 H 0.9037 0.4006 -0.0489 0.028 Uiso 1 1 calc R . .
C19 C 0.8679(6) 0.5135(2) 0.28385(11) 0.0282(9) Uani 1 1 d . . .
I1 I 0.93865(6) 0.625551(16) 0.277436(10) 0.04821(10) Uani 1 1 d . . .
C20 C 0.8410(6) 0.4836(2) 0.31906(11) 0.0262(8) Uani 1 1 d . . .
F1 F 0.8540(4) 0.52921(14) 0.34895(7) 0.0380(6) Uani 1 1 d . . .
C21 C 0.8035(5) 0.4087(2) 0.32495(10) 0.0230(8) Uani 1 1 d . . .
I2 I 0.77017(4) 0.362186(16) 0.377810(7) 0.02847(7) Uani 1 1 d . . .
C22 C 0.7909(6) 0.3636(2) 0.29380(10) 0.0222(8) Uani 1 1 d . . .
F2 F 0.7603(4) 0.29032(13) 0.29863(6) 0.0310(6) Uani 1 1 d . . .
C23 C 0.8113(5) 0.3899(2) 0.25771(10) 0.0227(8) Uani 1 1 d . . .
I3 I 0.77928(4) 0.317878(14) 0.212215(6) 0.02467(7) Uani 1 1 d . . .
C24 C 0.8505(6) 0.4651(2) 0.25366(11) 0.0251(8) Uani 1 1 d . . .
F3 F 0.8745(4) 0.49334(14) 0.21932(7) 0.0372(6) Uani 1 1 d . . .

loop_
_atom_site_aniso_label
_atom_site_aniso_U_11
_atom_site_aniso_U_22
_atom_site_aniso_U_33
_atom_site_aniso_U_23
_atom_site_aniso_U_13
_atom_site_aniso_U_12
N1 0.046(2) 0.0276(19) 0.0284(17) -0.0082(14) 0.0010(17) -0.0037(17)
C1 0.038(3) 0.037(2) 0.0236(18) -0.0044(17) -0.0053(18) -0.003(2)
C2 0.030(2) 0.028(2) 0.0258(19) -0.0025(16) -0.0036(17) 0.0039(17)
C3 0.023(2) 0.0220(18) 0.0198(15) -0.0002(13) 0.0014(15) -0.0003(15)
C4 0.032(2) 0.029(2) 0.031(2) -0.0059(17) -0.0066(18) 0.0063(18)
C5 0.042(3) 0.027(2) 0.043(2) -0.0070(19) -0.004(2) 0.010(2)
C6 0.017(2) 0.0231(18) 0.0204(15) 0.0002(13) -0.0007(14) 0.0000(14)
C7 0.016(2) 0.0250(18) 0.0191(15) 0.0022(13) 0.0029(14) 0.0041(14)
C8 0.032(2) 0.027(2) 0.0192(16) 0.0024(15) -0.0025(17) 0.0044(16)
C9 0.027(2) 0.0177(17) 0.0204(16) 0.0041(13) 0.0017(15) 0.0012(15)
C10 0.019(2) 0.0216(18) 0.0198(15) 0.0003(13) 0.0030(14) -0.0003(14)
C11 0.020(2) 0.0208(17) 0.0194(15) -0.0001(13) -0.0005(14) -0.0021(15)
C12 0.034(2) 0.0241(19) 0.0184(15) 0.0053(14) -0.0019(16) -0.0030(17)
C13 0.021(2) 0.0154(16) 0.0242(16) 0.0029(13) -0.0008(15) -0.0006(14)
C14 0.0187(19) 0.0205(17) 0.0209(16) 0.0007(13) -0.0023(14) 0.0006(15)
C15 0.027(2) 0.0244(19) 0.0208(17) 0.0027(14) 0.0059(16) -0.0016(16)
C16 0.029(2) 0.0233(19) 0.0290(19) 0.0020(15) 0.0019(17) -0.0037(16)
N2 0.0298(19) 0.0254(17) 0.0250(15) -0.0014(13) -0.0011(14) -0.0013(14)
C17 0.027(2) 0.030(2) 0.0217(17) 0.0010(15) 0.0034(16) -0.0002(17)
C18 0.024(2) 0.0238(19) 0.0212(16) 0.0010(14) 0.0014(15) -0.0027(16)
C19 0.032(2) 0.0172(18) 0.036(2) -0.0005(15) -0.0038(18) 0.0001(16)
I1 0.0715(3) 0.01869(13) 0.0544(2) 0.00221(13) -0.00365(18) -0.00872(14)
C20 0.027(2) 0.0229(19) 0.0288(19) -0.0077(15) -0.0016(17) 0.0020(16)
F1 0.0529(17) 0.0268(13) 0.0342(13) -0.0118(10) -0.0032(12) -0.0028(12)
C21 0.026(2) 0.0209(18) 0.0219(16) -0.0014(14) -0.0012(15) 0.0020(15)
I2 0.03265(16) 0.03227(14) 0.02049(11) -0.00038(10) 0.00024(10) -0.00171(11)
C22 0.026(2) 0.0178(17) 0.0224(16) 0.0002(13) -0.0030(15) -0.0001(15)
F2 0.0486(16) 0.0183(11) 0.0259(11) 0.0008(9) -0.0008(11) -0.0065(11)
C23 0.024(2) 0.0214(18) 0.0223(17) -0.0040(14) -0.0026(15) 0.0022(15)
I3 0.03210(15) 0.02189(12) 0.02001(11) -0.00239(9) -0.00158(10) 0.00358(10)
C24 0.027(2) 0.0237(19) 0.0244(18) 0.0015(15) -0.0012(16) 0.0048(16)
F3 0.0545(18) 0.0277(13) 0.0295(12) 0.0060(10) 0.0020(12) -0.0026(12)

loop_
_atom_type_symbol
_atom_type_description
_atom_type_scat_dispersion_real
_atom_type_scat_dispersion_imag
_atom_type_scat_source
C C 0.0033 0.0016 'International Tables Vol C Tables 4.2.6.8 and 6.1.1.4'
H H 0.0000 0.0000 'International Tables Vol C Tables 4.2.6.8 and 6.1.1.4'
N N 0.0061 0.0033 'International Tables Vol C Tables 4.2.6.8 and 6.1.1.4'
F F 0.0171 0.0103 'International Tables Vol C Tables 4.2.6.8 and 6.1.1.4'
I I -0.4742 1.8119 'International Tables Vol C Tables 4.2.6.8 and 6.1.1.4'

loop_
_geom_angle_atom_site_label_1
_geom_angle_atom_site_label_2
_geom_angle_atom_site_label_3
_geom_angle
_geom_angle_site_symmetry_1
_geom_angle_site_symmetry_3
_geom_angle_publ_flag
C1 N1 C5 116.5(4) . . ?
N1 C1 C2 123.5(4) . . ?
N1 C1 H1 118.3 . . ?
C2 C1 H1 118.3 . . ?
C3 C2 C1 119.4(4) . . ?
C3 C2 H2 120.3 . . ?
C1 C2 H2 120.3 . . ?
C4 C3 C2 117.3(4) . . ?
C4 C3 C6 119.8(3) . . ?
C2 C3 C6 122.9(4) . . ?
C5 C4 C3 119.4(4) . . ?
C5 C4 H4 120.3 . . ?
C3 C4 H4 120.3 . . ?
N1 C5 C4 123.9(4) . . ?
N1 C5 H5 118.0 . . ?
C4 C5 H5 118.0 . . ?
C7 C6 C13 118.9(3) . . ?
C7 C6 C3 122.6(3) . . ?
C13 C6 C3 118.4(3) . . ?
C6 C7 C9 117.6(3) . . ?
C6 C7 C8 123.2(3) . . ?
C9 C7 C8 119.2(3) . . ?
C7 C8 H8A 109.5 . . ?
C7 C8 H8B 109.5 . . ?
H8A C8 H8B 109.5 . . ?
C7 C8 H8C 109.5 . . ?
H8A C8 H8C 109.5 . . ?
H8B C8 H8C 109.5 . . ?
C10 C9 C7 123.4(3) . . ?
C10 C9 H9 118.3 . . ?
C7 C9 H9 118.3 . . ?
C9 C10 C11 119.2(3) . . ?
C9 C10 C14 117.6(3) . . ?
C11 C10 C14 123.2(3) . . ?
C13 C11 C10 117.5(3) . . ?
C13 C11 C12 118.2(3) . . ?
C10 C11 C12 124.3(3) . . ?
C11 C12 H12A 109.5 . . ?
C11 C12 H12B 109.5 . . ?
H12A C12 H12B 109.5 . . ?
C11 C12 H12C 109.5 . . ?
H12A C12 H12C 109.5 . . ?
H12B C12 H12C 109.5 . . ?
C11 C13 C6 123.4(3) . . ?
C11 C13 H13 118.3 . . ?
C6 C13 H13 118.3 . . ?
C15 C14 C18 116.4(3) . . ?
C15 C14 C10 120.7(3) . . ?
C18 C14 C10 122.8(3) . . ?
C16 C15 C14 120.0(4) . . ?
C16 C15 H15 120.0 . . ?
C14 C15 H15 120.0 . . ?
N2 C16 C15 123.6(4) . . ?
N2 C16 H16 118.2 . . ?
C15 C16 H16 118.2 . . ?
C17 N2 C16 116.5(3) . . ?
N2 C17 C18 124.0(4) . . ?
N2 C17 H17 118.0 . . ?
C18 C17 H17 118.0 . . ?
C17 C18 C14 119.4(4) . . ?
C17 C18 H18 120.3 . . ?
C14 C18 H18 120.3 . . ?
C20 C19 C24 117.3(4) . . ?
C20 C19 I1 120.4(3) . . ?
C24 C19 I1 122.2(3) . . ?
F1 C20 C21 118.4(4) . . ?
F1 C20 C19 118.9(4) . . ?
C21 C20 C19 122.7(4) . . ?
C20 C21 C22 117.0(3) . . ?
C20 C21 I2 123.3(3) . . ?
C22 C21 I2 119.8(3) . . ?
F2 C22 C21 118.4(3) . . ?
F2 C22 C23 118.1(3) . . ?
C21 C22 C23 123.5(4) . . ?
C24 C23 C22 116.8(3) . . ?
C24 C23 I3 122.6(3) . . ?
C22 C23 I3 120.6(3) . . ?
F3 C24 C23 119.3(3) . . ?
F3 C24 C19 118.0(4) . . ?
C23 C24 C19 122.7(4) . . ?

loop_
_geom_bond_atom_site_label_1
_geom_bond_atom_site_label_2
_geom_bond_distance
_geom_bond_site_symmetry_2
_geom_bond_publ_flag
N1 C1 1.331(6) . ?
N1 C5 1.336(6) . ?
C1 C2 1.395(6) . ?
C1 H1 0.9500 . ?
C2 C3 1.383(5) . ?
C2 H2 0.9500 . ?
C3 C4 1.384(6) . ?
C3 C6 1.491(5) . ?
C4 C5 1.383(6) . ?
C4 H4 0.9500 . ?
C5 H5 0.9500 . ?
C6 C7 1.401(5) . ?
C6 C13 1.408(5) . ?
C7 C9 1.398(5) . ?
C7 C8 1.506(5) . ?
C8 H8A 0.9800 . ?
C8 H8B 0.9800 . ?
C8 H8C 0.9800 . ?
C9 C10 1.392(5) . ?
C9 H9 0.9500 . ?
C10 C11 1.411(5) . ?
C10 C14 1.489(5) . ?
C11 C13 1.385(5) . ?
C11 C12 1.507(5) . ?
C12 H12A 0.9800 . ?
C12 H12B 0.9800 . ?
C12 H12C 0.9800 . ?
C13 H13 0.9500 . ?
C14 C15 1.395(5) . ?
C14 C18 1.397(5) . ?
C15 C16 1.382(5) . ?
C15 H15 0.9500 . ?
C16 N2 1.337(5) . ?
C16 H16 0.9500 . ?
N2 C17 1.336(5) . ?
C17 C18 1.386(5) . ?
C17 H17 0.9500 . ?
C18 H18 0.9500 . ?
C19 C20 1.385(6) . ?
C19 C24 1.391(5) . ?
C19 I1 2.079(4) . ?
C20 F1 1.350(4) . ?
C20 C21 1.380(6) . ?
C21 C22 1.381(5) . ?
C21 I2 2.085(4) . ?
C22 F2 1.337(4) . ?
C22 C23 1.386(5) . ?
C23 C24 1.379(5) . ?
C23 I3 2.091(4) . ?
C24 F3 1.343(4) . ?
